data_2106910
loop_
_publ_author_name
'Dugue, J.'
'Guittard, M.'
'Carre, D.'

_publ_section_title
;
 Etude structurale des oxysulfures de cerium(III) et cerium (IV). I.
 Structure cristalline de l'oxysulfure de cerium Ce4 O4 S3
;
_journal_name_full 'Acta Crystallographica B (24,1968-38,1982)'
_journal_page_first 3564
_journal_page_last 3568
_journal_volume 34
_journal_year 1978
_chemical_formula_sum 'Ce4 O4 S3'
_space_group_IT_number 55
_symmetry_space_group_name_Hall '-P 2 2ab'
_symmetry_space_group_name_H-M 'P b a m'
_cell_angle_alpha 90
_cell_angle_beta 90
_cell_angle_gamma 90
_cell_formula_units_Z 2
_cell_length_a 6.851
_cell_length_b 14.529
_cell_length_c 3.958
_cell_volume 393.972
_citation_journal_id_ASTM ACBCAR
_cod_data_source_file Dugue_ACBCAR_1978_971.cif
_cod_data_source_block Ce4O4S3
_cod_original_cell_volume 393.9721
_cod_database_code 2106910

loop_
_symmetry_equiv_pos_as_xyz
x,y,z
-x,-y,z
x+1/2,-y+1/2,-z
-x+1/2,y+1/2,-z
-x,-y,-z
x,y,-z
-x-1/2,y-1/2,z
x-1/2,-y-1/2,z

loop_
_atom_site_label
_atom_site_type_symbol
_atom_site_fract_x
_atom_site_fract_y
_atom_site_fract_z
_atom_site_occupancy
_atom_site_U_iso_or_equiv
O2 O 0.372 0.376 0.5 1 0.0
Ce1 Ce 0.2877 0.42243 0 1 0.0
S1 S 0.0124 0.2811 0 1 0.0
S2 S 0 0.5 0.5 1 0.0
Ce2 Ce 0.2184 0.16183 0.5 1 0.0
O1 O 0.137 0.0694 0 1 0.0
